data_4329860
loop_
_publ_author_name
'Alasdair P. M. Robertson'
'Mairi F. Haddow'
'Ian Manners'

_publ_section_title
;
 Synthesis and the Thermal and Catalytic Dehydrogenation Reactions of
 Amine-Thioboranes
;
_journal_name_full 'Inorganic Chemistry'
_journal_page_first 8254
_journal_page_last 8264
_journal_paper_doi 10.1021/ic3008188
_journal_volume 51
_journal_year 2012
_chemical_absolute_configuration ad
_chemical_formula_moiety 'C23 H25 B O S'
_chemical_formula_sum 'C23 H25 B O S'
_chemical_formula_weight 360.30
_chemical_name_systematic
; 
 ? 
;
_space_group_IT_number 4
_symmetry_cell_setting monoclinic
_symmetry_space_group_name_Hall 'P 2yb'
_symmetry_space_group_name_H-M 'P 1 21 1'
_atom_sites_solution_hydrogens geom
_atom_sites_solution_primary direct
_atom_sites_solution_secondary difmap
_audit_creation_method SHELXL-97
_cell_angle_alpha 90.00
_cell_angle_beta 103.443(2)
_cell_angle_gamma 90.00
_cell_formula_units_Z 4
_cell_length_a 11.9180(5)
_cell_length_b 14.0156(6)
_cell_length_c 11.9660(5)
_cell_measurement_reflns_used 9426
_cell_measurement_temperature 100(2)
_cell_measurement_theta_max 27.51
_cell_measurement_theta_min 2.17
_cell_volume 1944.01(14)
_computing_cell_refinement 'Bruker Apex II'
_computing_data_collection 'Bruker Apex II'
_computing_data_reduction 'Bruker SAINT'
_computing_molecular_graphics 'Bruker ShelXTL'
_computing_publication_material 'Bruker ShelXTL'
_computing_structure_refinement 'SHELXL-97 (Sheldrick, 2008)'
_computing_structure_solution 'SHELXS-97 (Sheldrick, 2008)'
_diffrn_ambient_temperature 100(2)
_diffrn_measured_fraction_theta_full 0.999
_diffrn_measured_fraction_theta_max 0.999
_diffrn_measurement_device_type 'Bruker Apex II kappa CCD area detector'
_diffrn_measurement_method 'phi and omega scans'
_diffrn_radiation_monochromator graphite
_diffrn_radiation_source 'fine-focus sealed tube'
_diffrn_radiation_type MoK\a
_diffrn_radiation_wavelength 0.71073
_diffrn_reflns_av_R_equivalents 0.0264
_diffrn_reflns_av_sigmaI/netI 0.0157
_diffrn_reflns_limit_h_max 15
_diffrn_reflns_limit_h_min -15
_diffrn_reflns_limit_k_max 18
_diffrn_reflns_limit_k_min -18
_diffrn_reflns_limit_l_max 15
_diffrn_reflns_limit_l_min -15
_diffrn_reflns_number 87702
_diffrn_reflns_theta_full 27.53
_diffrn_reflns_theta_max 27.53
_diffrn_reflns_theta_min 1.75
_exptl_absorpt_coefficient_mu 0.175
_exptl_absorpt_correction_T_max 0.9422
_exptl_absorpt_correction_T_min 0.9173
_exptl_absorpt_correction_type multi-scan
_exptl_absorpt_process_details 'SADABS V2008/1'
_exptl_crystal_colour colourless
_exptl_crystal_density_diffrn 1.231
_exptl_crystal_description block
_exptl_crystal_F_000 768
_exptl_crystal_size_max 0.45
_exptl_crystal_size_mid 0.33
_exptl_crystal_size_min 0.14
_refine_diff_density_max 0.235
_refine_diff_density_min -0.159
_refine_diff_density_rms 0.033
_refine_ls_abs_structure_details 'Flack H D (1983), Acta Cryst. A39, 876-881'
_refine_ls_abs_structure_Flack -0.03(3)
_refine_ls_extinction_method none
_refine_ls_goodness_of_fit_ref 1.020
_refine_ls_hydrogen_treatment mixed
_refine_ls_matrix_type full
_refine_ls_number_parameters 492
_refine_ls_number_reflns 8931
_refine_ls_number_restraints 1
_refine_ls_restrained_S_all 1.020
_refine_ls_R_factor_all 0.0249
_refine_ls_R_factor_gt 0.0241
_refine_ls_shift/su_max 0.001
_refine_ls_shift/su_mean 0.000
_refine_ls_structure_factor_coef Fsqd
_refine_ls_weighting_details 'calc w=1/[\s^2^(Fo^2^)+(0.0349P)^2^+0.3698P] where P=(Fo^2^+2Fc^2^)/3'
_refine_ls_weighting_scheme calc
_refine_ls_wR_factor_gt 0.0611
_refine_ls_wR_factor_ref 0.0616
_reflns_number_gt 8739
_reflns_number_total 8931
_reflns_threshold_expression >2sigma(I)
_cod_data_source_file ic3008188_si_002_05.cif
_cod_data_source_block PH3CSBH2.THF
_cod_database_code 4329860

loop_
_symmetry_equiv_pos_as_xyz
'x, y, z'
'-x, y+1/2, -z'

loop_
_atom_site_label
_atom_site_type_symbol
_atom_site_fract_x
_atom_site_fract_y
_atom_site_fract_z
_atom_site_U_iso_or_equiv
_atom_site_adp_type
_atom_site_occupancy
_atom_site_symmetry_multiplicity
_atom_site_calc_flag
_atom_site_refinement_flags
_atom_site_disorder_assembly
_atom_site_disorder_group
S1 S 0.13451(2) 0.634607(19) 0.84489(2) 0.01550(6) Uani 1 1 d . . .
B1 B 0.20667(12) 0.70362(10) 0.74620(11) 0.0204(3) Uani 1 1 d . . .
H1B H 0.1967(14) 0.6714(12) 0.6637(14) 0.031 Uiso 1 1 d . . .
H2B H 0.1765(14) 0.7784(12) 0.7519(14) 0.031 Uiso 1 1 d . . .
O1 O 0.34233(7) 0.70648(6) 0.79561(7) 0.01964(17) Uani 1 1 d . . .
C1 C 0.15658(9) 0.50623(8) 0.81644(9) 0.0136(2) Uani 1 1 d . . .
C2 C 0.28650(9) 0.49027(8) 0.83355(9) 0.0153(2) Uani 1 1 d . . .
C3 C 0.33663(10) 0.45805(8) 0.74635(10) 0.0187(2) Uani 1 1 d . . .
H3 H 0.2890 0.4436 0.6730 0.022 Uiso 1 1 calc R . .
C4 C 0.45638(11) 0.44662(10) 0.76528(11) 0.0236(3) Uani 1 1 d . . .
H4 H 0.4891 0.4236 0.7052 0.028 Uiso 1 1 calc R . .
C5 C 0.52713(11) 0.46868(10) 0.87106(12) 0.0253(3) Uani 1 1 d . . .
H5 H 0.6083 0.4604 0.8840 0.030 Uiso 1 1 calc R . .
C6 C 0.47881(11) 0.50297(9) 0.95819(11) 0.0230(2) Uani 1 1 d . . .
H6 H 0.5271 0.5194 1.0306 0.028 Uiso 1 1 calc R . .
C7 C 0.36017(10) 0.51324(9) 0.93975(10) 0.0187(2) Uani 1 1 d . . .
H7 H 0.3281 0.5363 1.0002 0.022 Uiso 1 1 calc R . .
C8 C 0.10371(10) 0.45165(8) 0.90417(9) 0.0161(2) Uani 1 1 d . . .
C9 C 0.16413(12) 0.38365(9) 0.97908(11) 0.0224(3) Uani 1 1 d . . .
H9 H 0.2442 0.3746 0.9844 0.027 Uiso 1 1 calc R . .
C10 C 0.10796(14) 0.32840(10) 1.04673(12) 0.0315(3) Uani 1 1 d . . .
H10 H 0.1502 0.2820 1.0974 0.038 Uiso 1 1 calc R . .
C11 C -0.00828(14) 0.34056(10) 1.04063(13) 0.0326(3) Uani 1 1 d . . .
H11 H -0.0463 0.3022 1.0859 0.039 Uiso 1 1 calc R . .
C12 C -0.06862(12) 0.40922(10) 0.96783(11) 0.0268(3) Uani 1 1 d . . .
H12 H -0.1483 0.4188 0.9642 0.032 Uiso 1 1 calc R . .
C13 C -0.01381(10) 0.46438(9) 0.89982(10) 0.0208(2) Uani 1 1 d . . .
H13 H -0.0565 0.5111 0.8500 0.025 Uiso 1 1 calc R . .
C14 C 0.08566(9) 0.47207(8) 0.69827(9) 0.0155(2) Uani 1 1 d . . .
C15 C 0.08851(11) 0.37454(9) 0.67189(10) 0.0201(2) Uani 1 1 d . . .
H15 H 0.1386 0.3330 0.7233 0.024 Uiso 1 1 calc R . .
C16 C 0.01879(11) 0.33809(10) 0.57139(11) 0.0250(3) Uani 1 1 d . . .
H16 H 0.0228 0.2723 0.5537 0.030 Uiso 1 1 calc R . .
C17 C -0.05687(11) 0.39767(11) 0.49665(11) 0.0254(3) Uani 1 1 d . . .
H17 H -0.1052 0.3727 0.4284 0.030 Uiso 1 1 calc R . .
C18 C -0.06110(10) 0.49340(10) 0.52264(10) 0.0227(2) Uani 1 1 d . . .
H18 H -0.1132 0.5343 0.4723 0.027 Uiso 1 1 calc R . .
C19 C 0.01047(10) 0.53055(9) 0.62222(10) 0.0182(2) Uani 1 1 d . . .
H19 H 0.0077 0.5968 0.6382 0.022 Uiso 1 1 calc R . .
C20 C 0.39099(11) 0.76080(9) 0.90088(10) 0.0223(3) Uani 1 1 d . . .
H20A H 0.4070 0.7184 0.9689 0.027 Uiso 1 1 calc R . .
H20B H 0.3373 0.8117 0.9126 0.027 Uiso 1 1 calc R . .
C21 C 0.50189(12) 0.80319(10) 0.88120(12) 0.0267(3) Uani 1 1 d . . .
H21A H 0.5634 0.8024 0.9528 0.032 Uiso 1 1 calc R . .
H21B H 0.4898 0.8697 0.8531 0.032 Uiso 1 1 calc R . .
C22 C 0.53272(12) 0.73852(10) 0.79032(13) 0.0307(3) Uani 1 1 d . . .
H22A H 0.5831 0.7718 0.7476 0.037 Uiso 1 1 calc R . .
H22B H 0.5716 0.6796 0.8250 0.037 Uiso 1 1 calc R . .
C23 C 0.41635(12) 0.71701(10) 0.71371(12) 0.0275(3) Uani 1 1 d . . .
H23A H 0.3895 0.7700 0.6594 0.033 Uiso 1 1 calc R . .
H23B H 0.4182 0.6574 0.6697 0.033 Uiso 1 1 calc R . .
S2 S 0.48693(2) 0.487044(19) 0.35441(2) 0.01682(6) Uani 1 1 d . . .
B2 B 0.37074(12) 0.50170(10) 0.43666(11) 0.0203(3) Uani 1 1 d . A .
H3B H 0.3441(14) 0.4290(12) 0.4585(14) 0.030 Uiso 1 1 d . . .
H4B H 0.3902(13) 0.5513(12) 0.5087(14) 0.030 Uiso 1 1 d . . .
O2 O 0.26140(7) 0.54963(6) 0.35505(7) 0.02110(18) Uani 1 1 d . . .
C24 C 0.56064(10) 0.60508(8) 0.36054(9) 0.0146(2) Uani 1 1 d . . .
C25 C 0.64320(9) 0.62414(8) 0.47846(9) 0.0165(2) Uani 1 1 d . . .
C26 C 0.64916(10) 0.56586(9) 0.57341(10) 0.0196(2) Uani 1 1 d . . .
H26 H 0.6000 0.5118 0.5675 0.023 Uiso 1 1 calc R . .
C27 C 0.72683(11) 0.58579(10) 0.67780(11) 0.0235(3) Uani 1 1 d . . .
H27 H 0.7299 0.5454 0.7422 0.028 Uiso 1 1 calc R . .
C28 C 0.79908(11) 0.66391(10) 0.68758(11) 0.0249(3) Uani 1 1 d . . .
H28 H 0.8527 0.6767 0.7581 0.030 Uiso 1 1 calc R . .
C29 C 0.79297(11) 0.72350(9) 0.59390(11) 0.0247(3) Uani 1 1 d . . .
H29 H 0.8416 0.7779 0.6006 0.030 Uiso 1 1 calc R . .
C30 C 0.71581(11) 0.70385(9) 0.49013(11) 0.0213(2) Uani 1 1 d . . .
H30 H 0.7123 0.7450 0.4263 0.026 Uiso 1 1 calc R . .
C31 C 0.63537(10) 0.59909(8) 0.27131(10) 0.0159(2) Uani 1 1 d . . .
C32 C 0.70036(10) 0.51696(9) 0.26512(10) 0.0175(2) Uani 1 1 d . . .
H32 H 0.6956 0.4644 0.3140 0.021 Uiso 1 1 calc R . .
C33 C 0.77195(10) 0.51090(9) 0.18856(10) 0.0205(2) Uani 1 1 d . . .
H33 H 0.8147 0.4542 0.1849 0.025 Uiso 1 1 calc R . .
C34 C 0.78111(10) 0.58718(10) 0.11780(11) 0.0228(3) Uani 1 1 d . . .
H34 H 0.8295 0.5830 0.0651 0.027 Uiso 1 1 calc R . .
C35 C 0.71907(11) 0.66955(9) 0.12457(11) 0.0239(3) Uani 1 1 d . . .
H35 H 0.7258 0.7224 0.0768 0.029 Uiso 1 1 calc R . .
C36 C 0.64677(11) 0.67594(9) 0.20079(11) 0.0208(2) Uani 1 1 d . . .
H36 H 0.6050 0.7331 0.2047 0.025 Uiso 1 1 calc R . .
C37 C 0.46560(10) 0.68105(8) 0.33089(10) 0.0163(2) Uani 1 1 d . . .
C38 C 0.44170(10) 0.74295(9) 0.41388(10) 0.0179(2) Uani 1 1 d . . .
H38 H 0.4905 0.7432 0.4890 0.021 Uiso 1 1 calc R . .
C39 C 0.34726(11) 0.80424(9) 0.38782(11) 0.0220(2) Uani 1 1 d . . .
H39 H 0.3313 0.8450 0.4457 0.026 Uiso 1 1 calc R . .
C40 C 0.27644(11) 0.80625(9) 0.27839(12) 0.0238(3) Uani 1 1 d . . .
H40 H 0.2119 0.8480 0.2609 0.029 Uiso 1 1 calc R . .
C41 C 0.30071(11) 0.74644(10) 0.19402(11) 0.0238(3) Uani 1 1 d . . .
H41 H 0.2535 0.7481 0.1182 0.029 Uiso 1 1 calc R . .
C42 C 0.39370(10) 0.68453(9) 0.22060(10) 0.0195(2) Uani 1 1 d . . .
H42 H 0.4089 0.6436 0.1626 0.023 Uiso 1 1 calc R . .
C43A C 0.20370(11) 0.49826(11) 0.25014(10) 0.0269(3) Uani 0.455(8) 1 d P A 1
H43A H 0.1819 0.4329 0.2682 0.032 Uiso 0.455(8) 1 calc PR A 1
H43B H 0.2538 0.4946 0.1949 0.032 Uiso 0.455(8) 1 calc PR A 1
C44A C 0.0946(3) 0.5606(4) 0.2018(4) 0.0309(12) Uani 0.455(8) 1 d P A 1
H44A H 0.1097 0.6084 0.1462 0.037 Uiso 0.455(8) 1 calc PR A 1
H44B H 0.0281 0.5206 0.1640 0.037 Uiso 0.455(8) 1 calc PR A 1
C45A C 0.07292(12) 0.60875(12) 0.30964(12) 0.0325(3) Uani 0.455(8) 1 d P A 1
H45A H 0.0663 0.6786 0.2980 0.039 Uiso 0.455(8) 1 calc PR A 1
H45B H -0.0001 0.5850 0.3254 0.039 Uiso 0.455(8) 1 calc PR A 1
C43B C 0.20370(11) 0.49826(11) 0.25014(10) 0.0269(3) Uani 0.545(8) 1 d P A 2
H43C H 0.2219 0.4293 0.2573 0.032 Uiso 0.545(8) 1 calc PR A 2
H43D H 0.2281 0.5237 0.1824 0.032 Uiso 0.545(8) 1 calc PR A 2
C44B C 0.0765(2) 0.5150(3) 0.2393(3) 0.0336(10) Uani 0.545(8) 1 d P A 2
H44C H 0.0412 0.4611 0.2723 0.040 Uiso 0.545(8) 1 calc PR A 2
H44D H 0.0355 0.5235 0.1579 0.040 Uiso 0.545(8) 1 calc PR A 2
C45B C 0.07292(12) 0.60875(12) 0.30964(12) 0.0325(3) Uani 0.545(8) 1 d P A 2
H45C H 0.0876 0.6663 0.2672 0.039 Uiso 0.545(8) 1 calc PR A 2
H45D H -0.0008 0.6160 0.3335 0.039 Uiso 0.545(8) 1 calc PR A 2
C46 C 0.17259(11) 0.58618(12) 0.41016(12) 0.0292(3) Uani 1 1 d . A .
H46A H 0.1995 0.6442 0.4557 0.035 Uiso 1 1 calc R B 1
H46B H 0.1504 0.5375 0.4610 0.035 Uiso 1 1 calc R B 1

loop_
_atom_site_aniso_label
_atom_site_aniso_U_11
_atom_site_aniso_U_22
_atom_site_aniso_U_33
_atom_site_aniso_U_23
_atom_site_aniso_U_13
_atom_site_aniso_U_12
S1 0.01717(13) 0.01324(12) 0.01639(12) -0.00173(10) 0.00447(10) 0.00095(10)
B1 0.0240(7) 0.0187(6) 0.0168(6) 0.0020(5) 0.0018(5) -0.0036(5)
O1 0.0240(4) 0.0203(4) 0.0162(4) -0.0031(3) 0.0079(3) -0.0054(3)
C1 0.0155(5) 0.0126(5) 0.0127(5) -0.0009(4) 0.0033(4) 0.0011(4)
C2 0.0161(5) 0.0124(5) 0.0174(5) 0.0025(4) 0.0036(4) 0.0007(4)
C3 0.0196(6) 0.0188(6) 0.0188(5) 0.0014(4) 0.0068(4) 0.0012(4)
C4 0.0225(6) 0.0237(6) 0.0282(6) 0.0025(5) 0.0129(5) 0.0038(5)
C5 0.0156(5) 0.0247(7) 0.0355(7) 0.0069(5) 0.0057(5) 0.0025(5)
C6 0.0198(6) 0.0216(6) 0.0242(6) 0.0039(5) -0.0018(5) -0.0004(5)
C7 0.0203(6) 0.0180(5) 0.0171(5) 0.0009(4) 0.0032(4) 0.0006(4)
C8 0.0208(5) 0.0145(5) 0.0140(5) -0.0038(4) 0.0063(4) -0.0038(4)
C9 0.0291(7) 0.0171(6) 0.0230(6) 0.0019(5) 0.0100(5) 0.0011(5)
C10 0.0497(9) 0.0201(6) 0.0283(7) 0.0068(5) 0.0163(6) 0.0005(6)
C11 0.0506(9) 0.0236(7) 0.0312(7) -0.0037(6) 0.0246(7) -0.0151(6)
C12 0.0262(7) 0.0324(7) 0.0246(6) -0.0096(5) 0.0116(5) -0.0126(5)
C13 0.0198(6) 0.0256(6) 0.0174(5) -0.0029(5) 0.0053(4) -0.0039(5)
C14 0.0140(5) 0.0194(6) 0.0140(5) -0.0014(4) 0.0049(4) -0.0010(4)
C15 0.0234(6) 0.0188(6) 0.0182(6) -0.0022(5) 0.0051(5) 0.0008(5)
C16 0.0285(7) 0.0226(6) 0.0245(6) -0.0084(5) 0.0073(5) -0.0050(5)
C17 0.0224(6) 0.0351(7) 0.0180(6) -0.0086(5) 0.0032(5) -0.0079(5)
C18 0.0165(5) 0.0332(7) 0.0176(5) -0.0005(5) 0.0021(4) -0.0008(5)
C19 0.0167(5) 0.0216(6) 0.0172(5) -0.0007(4) 0.0055(4) -0.0003(4)
C20 0.0252(6) 0.0238(6) 0.0171(6) -0.0042(5) 0.0035(5) -0.0046(5)
C21 0.0262(7) 0.0244(7) 0.0280(7) 0.0005(5) 0.0031(5) -0.0061(5)
C22 0.0266(7) 0.0239(7) 0.0457(8) 0.0013(6) 0.0170(6) -0.0007(5)
C23 0.0365(7) 0.0256(7) 0.0269(6) -0.0064(5) 0.0204(6) -0.0076(5)
S2 0.01757(13) 0.01472(13) 0.01879(13) -0.00199(10) 0.00551(10) -0.00276(10)
B2 0.0193(6) 0.0246(7) 0.0180(6) -0.0001(5) 0.0063(5) -0.0041(5)
O2 0.0164(4) 0.0299(5) 0.0178(4) -0.0077(4) 0.0055(3) -0.0041(3)
C24 0.0145(5) 0.0136(5) 0.0158(5) -0.0004(4) 0.0036(4) -0.0020(4)
C25 0.0153(5) 0.0173(5) 0.0165(5) -0.0036(4) 0.0025(4) 0.0025(4)
C26 0.0168(6) 0.0214(6) 0.0205(6) -0.0006(5) 0.0045(5) 0.0012(5)
C27 0.0198(6) 0.0327(7) 0.0172(6) 0.0001(5) 0.0029(5) 0.0068(5)
C28 0.0179(6) 0.0334(7) 0.0215(6) -0.0122(5) 0.0006(5) 0.0059(5)
C29 0.0194(6) 0.0228(6) 0.0306(7) -0.0109(5) 0.0033(5) -0.0018(5)
C30 0.0220(6) 0.0184(6) 0.0232(6) -0.0027(5) 0.0045(5) 0.0000(5)
C31 0.0134(5) 0.0182(5) 0.0155(5) -0.0017(4) 0.0021(4) -0.0021(4)
C32 0.0156(5) 0.0180(5) 0.0175(5) 0.0011(4) 0.0014(4) -0.0016(4)
C33 0.0149(5) 0.0219(6) 0.0240(6) -0.0031(5) 0.0031(4) 0.0017(4)
C34 0.0169(6) 0.0306(7) 0.0226(6) -0.0012(5) 0.0081(5) -0.0006(5)
C35 0.0247(6) 0.0233(6) 0.0256(6) 0.0047(5) 0.0095(5) -0.0028(5)
C36 0.0217(6) 0.0170(6) 0.0246(6) 0.0007(5) 0.0073(5) -0.0004(5)
C37 0.0161(5) 0.0154(5) 0.0187(5) 0.0017(4) 0.0065(4) -0.0009(4)
C38 0.0189(6) 0.0179(5) 0.0174(5) 0.0006(4) 0.0049(4) -0.0012(4)
C39 0.0245(6) 0.0193(6) 0.0250(6) 0.0001(5) 0.0113(5) 0.0022(5)
C40 0.0192(6) 0.0224(6) 0.0307(7) 0.0082(5) 0.0078(5) 0.0062(5)
C41 0.0211(6) 0.0276(7) 0.0214(6) 0.0054(5) 0.0023(5) 0.0018(5)
C42 0.0201(6) 0.0209(6) 0.0179(5) -0.0005(5) 0.0053(4) 0.0002(5)
C43A 0.0212(6) 0.0372(8) 0.0207(6) -0.0124(6) 0.0015(5) -0.0047(6)
C44A 0.0235(17) 0.039(2) 0.0268(19) -0.0093(16) -0.0008(13) 0.0018(16)
C45A 0.0208(6) 0.0455(9) 0.0319(7) -0.0115(6) 0.0070(5) -0.0003(6)
C43B 0.0212(6) 0.0372(8) 0.0207(6) -0.0124(6) 0.0015(5) -0.0047(6)
C44B 0.0218(13) 0.042(2) 0.0345(18) -0.0131(16) 0.0026(11) 0.0011(13)
C45B 0.0208(6) 0.0455(9) 0.0319(7) -0.0115(6) 0.0070(5) -0.0003(6)
C46 0.0209(6) 0.0437(8) 0.0260(7) -0.0099(6) 0.0113(5) -0.0001(6)

loop_
_atom_type_symbol
_atom_type_description
_atom_type_scat_dispersion_real
_atom_type_scat_dispersion_imag
_atom_type_scat_source
C C 0.0033 0.0016 'International Tables Vol C Tables 4.2.6.8 and 6.1.1.4'
H H 0.0000 0.0000 'International Tables Vol C Tables 4.2.6.8 and 6.1.1.4'
B B 0.0013 0.0007 'International Tables Vol C Tables 4.2.6.8 and 6.1.1.4'
O O 0.0106 0.0060 'International Tables Vol C Tables 4.2.6.8 and 6.1.1.4'
S S 0.1246 0.1234 'International Tables Vol C Tables 4.2.6.8 and 6.1.1.4'

loop_
_geom_angle_atom_site_label_1
_geom_angle_atom_site_label_2
_geom_angle_atom_site_label_3
_geom_angle
C1 S1 B1 106.11(6)
O1 B1 S1 110.71(8)
O1 B1 H1B 103.9(9)
S1 B1 H1B 113.2(9)
O1 B1 H2B 105.5(9)
S1 B1 H2B 104.1(8)
H1B B1 H2B 119.1(12)
C23 O1 C20 109.92(9)
C23 O1 B1 118.10(9)
C20 O1 B1 119.78(9)
C2 C1 C14 113.47(9)
C2 C1 C8 113.33(9)
C14 C1 C8 104.21(9)
C2 C1 S1 107.36(7)
C14 C1 S1 113.35(8)
C8 C1 S1 104.88(7)
C3 C2 C7 117.75(10)
C3 C2 C1 122.96(10)
C7 C2 C1 119.22(10)
C2 C3 C4 120.94(11)
C2 C3 H3 119.5
C4 C3 H3 119.5
C5 C4 C3 120.25(11)
C5 C4 H4 119.9
C3 C4 H4 119.9
C4 C5 C6 119.57(11)
C4 C5 H5 120.2
C6 C5 H5 120.2
C7 C6 C5 120.11(11)
C7 C6 H6 119.9
C5 C6 H6 119.9
C6 C7 C2 121.35(11)
C6 C7 H7 119.3
C2 C7 H7 119.3
C9 C8 C13 118.36(11)
C9 C8 C1 123.06(10)
C13 C8 C1 118.26(10)
C8 C9 C10 120.49(13)
C8 C9 H9 119.8
C10 C9 H9 119.8
C11 C10 C9 120.70(13)
C11 C10 H10 119.6
C9 C10 H10 119.6
C10 C11 C12 119.20(12)
C10 C11 H11 120.4
C12 C11 H11 120.4
C11 C12 C13 120.63(13)
C11 C12 H12 119.7
C13 C12 H12 119.7
C12 C13 C8 120.60(12)
C12 C13 H13 119.7
C8 C13 H13 119.7
C19 C14 C15 118.24(11)
C19 C14 C1 123.36(10)
C15 C14 C1 118.06(10)
C16 C15 C14 120.73(12)
C16 C15 H15 119.6
C14 C15 H15 119.6
C15 C16 C17 120.21(12)
C15 C16 H16 119.9
C17 C16 H16 119.9
C18 C17 C16 119.38(11)
C18 C17 H17 120.3
C16 C17 H17 120.3
C17 C18 C19 120.52(12)
C17 C18 H18 119.7
C19 C18 H18 119.7
C14 C19 C18 120.89(12)
C14 C19 H19 119.6
C18 C19 H19 119.6
O1 C20 C21 104.72(10)
O1 C20 H20A 110.8
C21 C20 H20A 110.8
O1 C20 H20B 110.8
C21 C20 H20B 110.8
H20A C20 H20B 108.9
C20 C21 C22 103.94(11)
C20 C21 H21A 111.0
C22 C21 H21A 111.0
C20 C21 H21B 111.0
C22 C21 H21B 111.0
H21A C21 H21B 109.0
C23 C22 C21 102.29(11)
C23 C22 H22A 111.3
C21 C22 H22A 111.3
C23 C22 H22B 111.3
C21 C22 H22B 111.3
H22A C22 H22B 109.2
O1 C23 C22 103.00(10)
O1 C23 H23A 111.2
C22 C23 H23A 111.2
O1 C23 H23B 111.2
C22 C23 H23B 111.2
H23A C23 H23B 109.1
C24 S2 B2 106.19(6)
O2 B2 S2 108.83(8)
O2 B2 H3B 107.0(8)
S2 B2 H3B 107.8(8)
O2 B2 H4B 102.2(9)
S2 B2 H4B 115.8(8)
H3B B2 H4B 114.6(12)
C46 O2 C43A 108.19(9)
C46 O2 B2 116.61(9)
C43A O2 B2 118.19(9)
C37 C24 C31 113.04(9)
C37 C24 C25 111.74(9)
C31 C24 C25 107.10(9)
C37 C24 S2 106.88(7)
C31 C24 S2 105.46(7)
C25 C24 S2 112.54(8)
C26 C25 C30 118.38(11)
C26 C25 C24 123.14(11)
C30 C25 C24 118.48(10)
C25 C26 C27 120.71(12)
C25 C26 H26 119.6
C27 C26 H26 119.6
C28 C27 C26 120.27(12)
C28 C27 H27 119.9
C26 C27 H27 119.9
C27 C28 C29 119.64(12)
C27 C28 H28 120.2
C29 C28 H28 120.2
C28 C29 C30 120.17(12)
C28 C29 H29 119.9
C30 C29 H29 119.9
C29 C30 C25 120.81(12)
C29 C30 H30 119.6
C25 C30 H30 119.6
C36 C31 C32 118.07(10)
C36 C31 C24 121.99(10)
C32 C31 C24 119.80(10)
C33 C32 C31 121.11(11)
C33 C32 H32 119.4
C31 C32 H32 119.4
C34 C33 C32 120.21(11)
C34 C33 H33 119.9
C32 C33 H33 119.9
C35 C34 C33 119.31(11)
C35 C34 H34 120.3
C33 C34 H34 120.3
C34 C35 C36 120.76(12)
C34 C35 H35 119.6
C36 C35 H35 119.6
C31 C36 C35 120.52(12)
C31 C36 H36 119.7
C35 C36 H36 119.7
C38 C37 C42 117.91(11)
C38 C37 C24 121.87(10)
C42 C37 C24 120.00(10)
C39 C38 C37 120.77(11)
C39 C38 H38 119.6
C37 C38 H38 119.6
C40 C39 C38 120.54(11)
C40 C39 H39 119.7
C38 C39 H39 119.7
C39 C40 C41 119.32(11)
C39 C40 H40 120.3
C41 C40 H40 120.3
C42 C41 C40 120.03(12)
C42 C41 H41 120.0
C40 C41 H41 120.0
C41 C42 C37 121.40(11)
C41 C42 H42 119.3
C37 C42 H42 119.3
O2 C43A C44A 103.07(15)
O2 C43A H43A 111.2
C44A C43A H43A 111.2
O2 C43A H43B 111.2
C44A C43A H43B 111.2
H43A C43A H43B 109.1
C45A C44A C43A 102.9(2)
C45A C44A H44A 111.2
C43A C44A H44A 111.2
C45A C44A H44B 111.2
C43A C44A H44B 111.2
H44A C44A H44B 109.1
C46 C45A C44A 108.82(16)
C46 C45A H45A 109.9
C44A C45A H45A 109.9
C46 C45A H45B 109.9
C44A C45A H45B 109.9
H45A C45A H45B 108.3
H44C C44B H44D 109.0
O2 C46 C45A 103.37(10)
O2 C46 H46A 111.1
C45A C46 H46A 111.1
O2 C46 H46B 111.1
C45A C46 H46B 111.1
H46A C46 H46B 109.1

loop_
_geom_bond_atom_site_label_1
_geom_bond_atom_site_label_2
_geom_bond_distance
S1 C1 1.8613(11)
S1 B1 1.8820(14)
B1 O1 1.5877(16)
B1 H1B 1.067(16)
B1 H2B 1.115(17)
O1 C23 1.4704(14)
O1 C20 1.4707(14)
C1 C2 1.5304(15)
C1 C14 1.5452(15)
C1 C8 1.5465(15)
C2 C3 1.3927(15)
C2 C7 1.4037(16)
C3 C4 1.4013(17)
C3 H3 0.9500
C4 C5 1.3830(19)
C4 H4 0.9500
C5 C6 1.3888(19)
C5 H5 0.9500
C6 C7 1.3869(17)
C6 H6 0.9500
C7 H7 0.9500
C8 C9 1.3894(17)
C8 C13 1.4009(16)
C9 C10 1.3982(18)
C9 H9 0.9500
C10 C11 1.381(2)
C10 H10 0.9500
C11 C12 1.382(2)
C11 H11 0.9500
C12 C13 1.3906(17)
C12 H12 0.9500
C13 H13 0.9500
C14 C19 1.3870(16)
C14 C15 1.4051(17)
C15 C16 1.3903(17)
C15 H15 0.9500
C16 C17 1.391(2)
C16 H16 0.9500
C17 C18 1.381(2)
C17 H17 0.9500
C18 C19 1.3949(17)
C18 H18 0.9500
C19 H19 0.9500
C20 C21 1.5166(18)
C20 H20A 0.9900
C20 H20B 0.9900
C21 C22 1.525(2)
C21 H21A 0.9900
C21 H21B 0.9900
C22 C23 1.505(2)
C22 H22A 0.9900
C22 H22B 0.9900
C23 H23A 0.9900
C23 H23B 0.9900
S2 C24 1.8665(11)
S2 B2 1.8874(13)
B2 O2 1.5847(17)
B2 H3B 1.116(17)
B2 H4B 1.090(17)
O2 C46 1.4635(14)
O2 C43A 1.4717(14)
C24 C37 1.5349(16)
C24 C31 1.5435(15)
C24 C25 1.5444(15)
C25 C26 1.3877(17)
C25 C30 1.4001(17)
C26 C27 1.3991(17)
C26 H26 0.9500
C27 C28 1.381(2)
C27 H27 0.9500
C28 C29 1.386(2)
C28 H28 0.9500
C29 C30 1.3901(17)
C29 H29 0.9500
C30 H30 0.9500
C31 C36 1.3943(16)
C31 C32 1.3988(17)
C32 C33 1.3921(16)
C32 H32 0.9500
C33 C34 1.3837(18)
C33 H33 0.9500
C34 C35 1.3834(19)
C34 H34 0.9500
C35 C36 1.3956(17)
C35 H35 0.9500
C36 H36 0.9500
C37 C38 1.3970(16)
C37 C42 1.3973(16)
C38 C39 1.3924(17)
C38 H38 0.9500
C39 C40 1.3835(18)
C39 H39 0.9500
C40 C41 1.3933(19)
C40 H40 0.9500
C41 C42 1.3851(17)
C41 H41 0.9500
C42 H42 0.9500
C43A C44A 1.562(4)
C43A H43A 0.9900
C43A H43B 0.9900
C44A C45A 1.531(4)
C44A H44A 0.9900
C44A H44B 0.9900
C45A C46 1.514(2)
C45A H45A 0.9900
C45A H45B 0.9900
C44B H44C 0.9900
C44B H44D 0.9900
C46 H46A 0.9900
C46 H46B 0.9900

loop_
_geom_torsion_atom_site_label_1
_geom_torsion_atom_site_label_2
_geom_torsion_atom_site_label_3
_geom_torsion_atom_site_label_4
_geom_torsion
C1 S1 B1 O1 -78.41(9)
S1 B1 O1 C23 153.07(9)
S1 B1 O1 C20 -68.29(12)
B1 S1 C1 C2 55.49(8)
B1 S1 C1 C14 -70.63(9)
B1 S1 C1 C8 176.32(8)
C14 C1 C2 C3 6.79(15)
C8 C1 C2 C3 125.40(11)
S1 C1 C2 C3 -119.27(11)
C14 C1 C2 C7 -176.45(10)
C8 C1 C2 C7 -57.84(14)
S1 C1 C2 C7 57.49(12)
C7 C2 C3 C4 1.68(17)
C1 C2 C3 C4 178.49(11)
C2 C3 C4 C5 -0.99(19)
C3 C4 C5 C6 -0.5(2)
C4 C5 C6 C7 1.23(19)
C5 C6 C7 C2 -0.50(19)
C3 C2 C7 C6 -0.95(17)
C1 C2 C7 C6 -177.88(11)
C2 C1 C8 C9 -9.47(15)
C14 C1 C8 C9 114.36(12)
S1 C1 C8 C9 -126.27(10)
C2 C1 C8 C13 177.21(10)
C14 C1 C8 C13 -58.96(12)
S1 C1 C8 C13 60.40(11)
C13 C8 C9 C10 1.09(18)
C1 C8 C9 C10 -172.23(11)
C8 C9 C10 C11 -0.2(2)
C9 C10 C11 C12 -0.9(2)
C10 C11 C12 C13 1.2(2)
C11 C12 C13 C8 -0.26(19)
C9 C8 C13 C12 -0.86(17)
C1 C8 C13 C12 172.78(11)
C2 C1 C14 C19 -124.54(11)
C8 C1 C14 C19 111.72(11)
S1 C1 C14 C19 -1.73(13)
C2 C1 C14 C15 62.32(13)
C8 C1 C14 C15 -61.42(12)
S1 C1 C14 C15 -174.87(8)
C19 C14 C15 C16 0.84(17)
C1 C14 C15 C16 174.33(10)
C14 C15 C16 C17 -1.45(18)
C15 C16 C17 C18 0.70(19)
C16 C17 C18 C19 0.64(19)
C15 C14 C19 C18 0.50(16)
C1 C14 C19 C18 -172.62(10)
C17 C18 C19 C14 -1.25(18)
C23 O1 C20 C21 -1.79(13)
B1 O1 C20 C21 -143.48(10)
O1 C20 C21 C22 -22.47(13)
C20 C21 C22 C23 37.89(13)
C20 O1 C23 C22 25.58(13)
B1 O1 C23 C22 168.00(10)
C21 C22 C23 O1 -38.52(13)
C24 S2 B2 O2 81.82(9)
S2 B2 O2 C46 -166.72(9)
S2 B2 O2 C43A 61.61(12)
B2 S2 C24 C37 -46.94(9)
B2 S2 C24 C31 -167.49(8)
B2 S2 C24 C25 76.08(9)
C37 C24 C25 C26 111.87(12)
C31 C24 C25 C26 -123.84(11)
S2 C24 C25 C26 -8.39(14)
C37 C24 C25 C30 -68.35(13)
C31 C24 C25 C30 55.94(13)
S2 C24 C25 C30 171.39(9)
C30 C25 C26 C27 -0.72(17)
C24 C25 C26 C27 179.07(11)
C25 C26 C27 C28 -0.19(18)
C26 C27 C28 C29 1.07(18)
C27 C28 C29 C30 -1.03(18)
C28 C29 C30 C25 0.11(18)
C26 C25 C30 C29 0.76(17)
C24 C25 C30 C29 -179.04(11)
C37 C24 C31 C36 24.08(15)
C25 C24 C31 C36 -99.41(12)
S2 C24 C31 C36 140.51(10)
C37 C24 C31 C32 -160.34(10)
C25 C24 C31 C32 76.16(13)
S2 C24 C31 C32 -43.92(12)
C36 C31 C32 C33 -1.78(17)
C24 C31 C32 C33 -177.52(10)
C31 C32 C33 C34 0.82(18)
C32 C33 C34 C35 0.44(19)
C33 C34 C35 C36 -0.7(2)
C32 C31 C36 C35 1.50(18)
C24 C31 C36 C35 177.15(11)
C34 C35 C36 C31 -0.27(19)
C31 C24 C37 C38 -136.26(11)
C25 C24 C37 C38 -15.37(15)
S2 C24 C37 C38 108.15(11)
C31 C24 C37 C42 49.13(14)
C25 C24 C37 C42 170.03(10)
S2 C24 C37 C42 -66.45(12)
C42 C37 C38 C39 1.68(17)
C24 C37 C38 C39 -173.04(11)
C37 C38 C39 C40 -1.23(18)
C38 C39 C40 C41 -0.22(19)
C39 C40 C41 C42 1.17(19)
C40 C41 C42 C37 -0.70(19)
C38 C37 C42 C41 -0.72(18)
C24 C37 C42 C41 174.10(11)
C46 O2 C43A C44A 38.3(3)
B2 O2 C43A C44A 173.6(2)
O2 C43A C44A C45A -26.7(3)
C43A C44A C45A C46 7.4(4)
C43A O2 C46 C45A -33.34(14)
B2 O2 C46 C45A -169.47(11)
C44A C45A C46 O2 14.8(3)
